data_7059719
loop_
_publ_author_name
'Garc\'ia-Raso, Angel'
'Terr\'on, Angel'
'Balle, Bartomeu'
'L\'opez-Zafra, Adela'
'Frontera, Antonio'
'Barcel\'o-Oliver, Miquel'
'Fiol, Juan J.'

_publ_section_title
;
 Crystal structures of N6-modified-amino acid nucleobase analogs(iii):
 adenine--valeric acid, adenine--hexanoic acid and adenine--gabapentine
;
_journal_issue 28
_journal_name_full 'New Journal of Chemistry'
_journal_page_first 12236
_journal_page_last 12246
_journal_paper_doi 10.1039/D0NJ02538K
_journal_volume 44
_journal_year 2020
_chemical_formula_moiety 'C11 H15 N5 O2'
_chemical_formula_sum 'C11 H15 N5 O2'
_chemical_formula_weight 249.28
_space_group_IT_number 2
_space_group_name_Hall '-P 1'
_space_group_name_H-M_alt 'P -1'
_symmetry_cell_setting triclinic
_symmetry_Int_Tables_number 2
_symmetry_space_group_name_Hall '-P 1'
_symmetry_space_group_name_H-M 'P -1'
_atom_sites_solution_hydrogens difmap
_atom_sites_solution_primary dual
_atom_sites_solution_secondary dual
_audit_conform_dict_location ftp://ftp.iucr.org/pub/cif_core.dic
_audit_conform_dict_name cif_core.dic
_audit_conform_dict_version 2.4.5
_audit_creation_date 2019-04-04T14:55:07-00:00
_audit_creation_method 'WinGX routine CIF_UPDATE'
_audit_update_record
;
2020-05-16 deposited with the CCDC.	2020-06-22 downloaded from the CCDC.
;
_cell_angle_alpha 102.47(4)
_cell_angle_beta 91.989(9)
_cell_angle_gamma 98.392(9)
_cell_formula_units_Z 2
_cell_length_a 7.159(4)
_cell_length_b 9.126(4)
_cell_length_c 9.472(4)
_cell_measurement_reflns_used 2152
_cell_measurement_temperature 300(2)
_cell_measurement_theta_max 27.48
_cell_measurement_theta_min 2.31
_cell_measurement_wavelength 0.71073
_cell_volume 596.4(5)
_computing_cell_refinement 'SAINT V6.28A integration software'
_computing_data_collection 'Bruker APEX2 software'
_computing_data_reduction 'SORTAV (Blessing, 1995)'
_computing_molecular_graphics 'Ortep for Windows (Farrugia, 2012)'
_computing_publication_material 'WinGX publication routines (Farrugia, 2012)'
_computing_structure_refinement 'SHELXL-2017/1 (Sheldrick, 2017)'
_computing_structure_solution 'SHELXT-2014/5 (Sheldrick, 2015)'
_diffrn_ambient_temperature 300(2)
_diffrn_detector 'APEX-II CCD'
_diffrn_measured_fraction_theta_full 0.993
_diffrn_measured_fraction_theta_max 0.989
_diffrn_measurement_device '\k-geometry diffractometer'
_diffrn_measurement_device_type 'Bruker APEX-II'
_diffrn_measurement_method '\f or \w oscillation scans'
_diffrn_orient_matrix_UB_11 -0.116647
_diffrn_orient_matrix_UB_12 0.033745
_diffrn_orient_matrix_UB_13 0.01344
_diffrn_orient_matrix_UB_21 0.079339
_diffrn_orient_matrix_UB_22 0.065543
_diffrn_orient_matrix_UB_23 0.037271
_diffrn_orient_matrix_UB_31 0.011467
_diffrn_orient_matrix_UB_32 0.045902
_diffrn_orient_matrix_UB_33 -0.056732
_diffrn_radiation_monochromator graphite
_diffrn_radiation_probe x-ray
_diffrn_radiation_type MoK\a
_diffrn_radiation_wavelength 0.71073
_diffrn_reflns_av_R_equivalents 0.034
_diffrn_reflns_av_unetI/netI 0.0511
_diffrn_reflns_Laue_measured_fraction_full 0.993
_diffrn_reflns_Laue_measured_fraction_max 0.989
_diffrn_reflns_limit_h_max 8
_diffrn_reflns_limit_h_min -8
_diffrn_reflns_limit_k_max 11
_diffrn_reflns_limit_k_min -11
_diffrn_reflns_limit_l_max 11
_diffrn_reflns_limit_l_min 0
_diffrn_reflns_number 2418
_diffrn_reflns_point_group_measured_fraction_full 0.993
_diffrn_reflns_point_group_measured_fraction_max 0.989
_diffrn_reflns_reduction_process
;
        Scaled and merged with Sortav
        R.H. Blessing, (1987) Cryst. Rev. 1, 3-58
        R.H. Blessing, (1989) J. Appl. Cryst. 22, 396-397
;
_diffrn_reflns_theta_full 25.242
_diffrn_reflns_theta_max 26.371
_diffrn_reflns_theta_min 2.207
_diffrn_source 'sealed x-ray tube'
_diffrn_standards_number 0
_exptl_absorpt_coefficient_mu 0.1
_exptl_absorpt_correction_T_max 1
_exptl_absorpt_correction_T_min 0.897
_exptl_absorpt_correction_type multi-scan
_exptl_absorpt_process_details
;
        SADABS - Bruker/Siemens area detector absorption and other corrections -
;
_exptl_crystal_colour colourless
_exptl_crystal_density_diffrn 1.388
_exptl_crystal_density_method 'not measured'
_exptl_crystal_description plate
_exptl_crystal_F_000 264
_exptl_crystal_size_max 0.21
_exptl_crystal_size_mid 0.2
_exptl_crystal_size_min 0.19
_refine_diff_density_max 0.265
_refine_diff_density_min -0.238
_refine_diff_density_rms 0.052
_refine_ls_extinction_method none
_refine_ls_goodness_of_fit_ref 1.046
_refine_ls_hydrogen_treatment mixed
_refine_ls_matrix_type full
_refine_ls_number_constraints 0
_refine_ls_number_parameters 165
_refine_ls_number_reflns 2418
_refine_ls_number_restraints 0
_refine_ls_restrained_S_all 1.046
_refine_ls_R_factor_all 0.0716
_refine_ls_R_factor_gt 0.0551
_refine_ls_shift/su_max 0
_refine_ls_shift/su_mean 0
_refine_ls_structure_factor_coef Fsqd
_refine_ls_weighting_details 'w=1/[\s^2^(Fo^2^)+(0.0687P)^2^+0.1609P] where P=(Fo^2^+2Fc^2^)/3'
_refine_ls_weighting_scheme calc
_refine_ls_wR_factor_gt 0.1403
_refine_ls_wR_factor_ref 0.1481
_reflns_Friedel_coverage 0
_reflns_number_gt 1858
_reflns_number_total 2418
_reflns_threshold_expression 'I > 2\s(I)'
_cod_data_source_file d0nj02538k1.cif
_cod_data_source_block shelx
_cod_depositor_comments
;Adding full bibliography for 7059716--7059719.cif.

 Adding full bibliography for 7059716--7059719.cif.
;
_cod_original_cell_volume 596.3(5)
_cod_database_code 7059719
_shelx_estimated_absorpt_t_min 0.979
_shelx_estimated_absorpt_t_max 0.981
_shelx_shelxl_version_number 2017/1

loop_
_symmetry_equiv_pos_as_xyz
'x, y, z'
'-x, -y, -z'

loop_
_atom_site_label
_atom_site_type_symbol
_atom_site_fract_x
_atom_site_fract_y
_atom_site_fract_z
_atom_site_U_iso_or_equiv
_atom_site_adp_type
_atom_site_occupancy
_atom_site_site_symmetry_order
_atom_site_calc_flag
_atom_site_refinement_flags_posn
_atom_site_refinement_flags_adp
_atom_site_refinement_flags_occupancy
_atom_site_disorder_assembly
_atom_site_disorder_group
N1 N -0.0288(2) 0.7684(2) 1.03015(18) 0.0365(4) Uani 1 1 d . . . . .
C2 C -0.1681(3) 0.8289(2) 1.1010(2) 0.0383(5) Uani 1 1 d . . . . .
H2 H -0.173607 0.821164 1.197114 0.046 Uiso 1 1 calc R U . . .
N3 N -0.2996(2) 0.8985(2) 1.05238(18) 0.0357(4) Uani 1 1 d . . . . .
C4 C -0.2824(3) 0.9026(2) 0.9124(2) 0.0301(4) Uani 1 1 d . . . . .
C5 C -0.1466(3) 0.8461(2) 0.8263(2) 0.0311(5) Uani 1 1 d . . . . .
C6 C -0.0133(3) 0.7769(2) 0.8909(2) 0.0322(5) Uani 1 1 d . . . . .
N6 N 0.1246(2) 0.7178(2) 0.81766(19) 0.0397(5) Uani 1 1 d . . . . .
H6 H 0.133127 0.726881 0.729526 0.06 Uiso 1 1 calc R U . . .
N7 N -0.1759(2) 0.8674(2) 0.68751(18) 0.0370(4) Uani 1 1 d . . . . .
C8 C -0.3261(3) 0.9344(2) 0.6934(2) 0.0375(5) Uani 1 1 d . . . . .
H8 H -0.379632 0.962138 0.614086 0.045 Uiso 1 1 calc R U . . .
N9 N -0.3957(2) 0.9595(2) 0.82554(18) 0.0357(4) Uani 1 1 d . . . . .
H9 H -0.500(3) 1.0060(13) 0.8521(8) 0.054 Uiso 1 1 calc R U . . .
C10 C 0.2612(3) 0.6392(2) 0.8763(2) 0.0363(5) Uani 1 1 d . . . . .
H10A H 0.196366 0.563376 0.922839 0.044 Uiso 1 1 calc R U . . .
H10B H 0.348624 0.711034 0.947985 0.044 Uiso 1 1 calc R U . . .
C11 C 0.3676(3) 0.5641(3) 0.7532(2) 0.0409(5) Uani 1 1 d . . . . .
H11A H 0.423319 0.641001 0.704055 0.049 Uiso 1 1 calc R U . . .
H11B H 0.277602 0.4914 0.684157 0.049 Uiso 1 1 calc R U . . .
C12 C 0.5229(3) 0.4825(2) 0.7965(2) 0.0365(5) Uani 1 1 d . . . . .
H12A H 0.61919 0.555172 0.859882 0.044 Uiso 1 1 calc R U . . .
H12B H 0.470455 0.40798 0.849479 0.044 Uiso 1 1 calc R U . . .
C13 C 0.6115(4) 0.4041(3) 0.6642(3) 0.0554(7) Uani 1 1 d . . . . .
H13A H 0.517189 0.323144 0.608514 0.066 Uiso 1 1 calc R U . . .
H13B H 0.64405 0.476722 0.60443 0.066 Uiso 1 1 calc R U . . .
C14 C 0.7841(3) 0.3380(3) 0.6929(2) 0.0439(6) Uani 1 1 d . . . . .
H14A H 0.75589 0.271603 0.75927 0.053 Uiso 1 1 calc R U . . .
H14B H 0.883804 0.419634 0.739756 0.053 Uiso 1 1 calc R U . . .
C15 C 0.8540(3) 0.2498(3) 0.5581(2) 0.0380(5) Uani 1 1 d . . . . .
O15 O 0.7512(2) 0.1817(2) 0.45348(17) 0.0534(5) Uani 1 1 d . . . . .
O16 O 1.0369(2) 0.2516(2) 0.56383(18) 0.0587(5) Uani 1 1 d . . . . .
H16 H 1.067945 0.209496 0.484585 0.088 Uiso 1 1 calc R U . . .

loop_
_atom_site_aniso_label
_atom_site_aniso_U_11
_atom_site_aniso_U_22
_atom_site_aniso_U_33
_atom_site_aniso_U_23
_atom_site_aniso_U_13
_atom_site_aniso_U_12
N1 0.0308(9) 0.0494(10) 0.0344(9) 0.0120(8) 0.0061(7) 0.0177(8)
C2 0.0332(11) 0.0541(13) 0.0321(11) 0.0133(9) 0.0062(9) 0.0152(10)
N3 0.0297(9) 0.0486(10) 0.0324(9) 0.0085(7) 0.0076(7) 0.0174(8)
C4 0.0239(10) 0.0355(10) 0.0331(10) 0.0075(8) 0.0052(8) 0.0112(8)
C5 0.0256(10) 0.0377(11) 0.0317(11) 0.0067(8) 0.0061(8) 0.0114(8)
C6 0.0275(10) 0.0369(11) 0.0337(11) 0.0059(8) 0.0052(8) 0.0116(8)
N6 0.0351(10) 0.0564(11) 0.0353(10) 0.0119(8) 0.0098(7) 0.0279(8)
N7 0.0330(9) 0.0504(10) 0.0328(9) 0.0108(8) 0.0084(7) 0.0195(8)
C8 0.0330(11) 0.0513(13) 0.0340(11) 0.0134(9) 0.0060(9) 0.0189(9)
N9 0.0295(9) 0.0491(10) 0.0342(9) 0.0104(8) 0.0091(7) 0.0215(8)
C10 0.0304(11) 0.0471(12) 0.0349(11) 0.0088(9) 0.0035(8) 0.0179(9)
C11 0.0367(12) 0.0527(13) 0.0361(12) 0.0044(9) 0.0051(9) 0.0240(10)
C12 0.0334(11) 0.0435(12) 0.0361(11) 0.0065(9) 0.0075(9) 0.0197(9)
C13 0.0538(15) 0.0821(18) 0.0364(12) 0.0037(12) 0.0062(11) 0.0440(13)
C14 0.0422(13) 0.0596(14) 0.0338(11) 0.0048(10) 0.0080(9) 0.0282(11)
C15 0.0361(12) 0.0517(12) 0.0323(11) 0.0119(9) 0.0062(9) 0.0220(10)
O15 0.0392(9) 0.0802(12) 0.0383(9) -0.0012(8) 0.0040(7) 0.0224(8)
O16 0.0377(9) 0.0938(14) 0.0405(9) -0.0065(9) 0.0065(7) 0.0284(9)

loop_
_atom_type_symbol
_atom_type_description
_atom_type_scat_dispersion_real
_atom_type_scat_dispersion_imag
_atom_type_scat_source
C C 0.0033 0.0016 'International Tables Vol C Tables 4.2.6.8 and 6.1.1.4'
H H 0 0 'International Tables Vol C Tables 4.2.6.8 and 6.1.1.4'
N N 0.0061 0.0033 'International Tables Vol C Tables 4.2.6.8 and 6.1.1.4'
O O 0.0106 0.006 'International Tables Vol C Tables 4.2.6.8 and 6.1.1.4'

loop_
_geom_angle_atom_site_label_1
_geom_angle_atom_site_label_2
_geom_angle_atom_site_label_3
_geom_angle
_geom_angle_site_symmetry_1
_geom_angle_site_symmetry_3
_geom_angle_publ_flag
C2 N1 C6 118.25(17) . . ?
N3 C2 N1 128.76(19) . . ?
N3 C2 H2 115.6 . . ?
N1 C2 H2 115.6 . . ?
C2 N3 C4 111.55(16) . . ?
N3 C4 N9 127.90(16) . . ?
N3 C4 C5 126.16(17) . . ?
N9 C4 C5 105.92(17) . . ?
C4 C5 N7 109.98(17) . . ?
C4 C5 C6 116.93(18) . . ?
N7 C5 C6 133.07(17) . . ?
N6 C6 N1 119.55(18) . . ?
N6 C6 C5 122.11(18) . . ?
N1 C6 C5 118.33(17) . . ?
C6 N6 C10 124.71(17) . . ?
C6 N6 H6 117.6 . . ?
C10 N6 H6 117.6 . . ?
C8 N7 C5 104.17(16) . . ?
N7 C8 N9 113.50(19) . . ?
N7 C8 H8 123.2 . . ?
N9 C8 H8 123.2 . . ?
C8 N9 C4 106.43(16) . . ?
C8 N9 H9 126.8 . . ?
C4 N9 H9 126.8 . . ?
N6 C10 C11 108.39(16) . . ?
N6 C10 H10A 110 . . ?
C11 C10 H10A 110 . . ?
N6 C10 H10B 110 . . ?
C11 C10 H10B 110 . . ?
H10A C10 H10B 108.4 . . ?
C10 C11 C12 115.34(17) . . ?
C10 C11 H11A 108.4 . . ?
C12 C11 H11A 108.4 . . ?
C10 C11 H11B 108.4 . . ?
C12 C11 H11B 108.4 . . ?
H11A C11 H11B 107.5 . . ?
C13 C12 C11 110.67(17) . . ?
C13 C12 H12A 109.5 . . ?
C11 C12 H12A 109.5 . . ?
C13 C12 H12B 109.5 . . ?
C11 C12 H12B 109.5 . . ?
H12A C12 H12B 108.1 . . ?
C14 C13 C12 115.89(19) . . ?
C14 C13 H13A 108.3 . . ?
C12 C13 H13A 108.3 . . ?
C14 C13 H13B 108.3 . . ?
C12 C13 H13B 108.3 . . ?
H13A C13 H13B 107.4 . . ?
C13 C14 C15 113.04(18) . . ?
C13 C14 H14A 109 . . ?
C15 C14 H14A 109 . . ?
C13 C14 H14B 109 . . ?
C15 C14 H14B 109 . . ?
H14A C14 H14B 107.8 . . ?
O15 C15 O16 122.59(19) . . ?
O15 C15 C14 123.43(19) . . ?
O16 C15 C14 113.98(19) . . ?
C15 O16 H16 109.5 . . ?

loop_
_geom_bond_atom_site_label_1
_geom_bond_atom_site_label_2
_geom_bond_distance
_geom_bond_site_symmetry_2
_geom_bond_publ_flag
N1 C2 1.340(3) . ?
N1 C6 1.345(3) . ?
C2 N3 1.332(2) . ?
C2 H2 0.93 . ?
N3 C4 1.344(3) . ?
C4 N9 1.365(3) . ?
C4 C5 1.377(3) . ?
C5 N7 1.383(3) . ?
C5 C6 1.410(3) . ?
C6 N6 1.337(2) . ?
N6 C10 1.455(2) . ?
N6 H6 0.86 . ?
N7 C8 1.310(2) . ?
C8 N9 1.349(3) . ?
C8 H8 0.93 . ?
N9 H9 0.93(3) . ?
C10 C11 1.510(3) . ?
C10 H10A 0.97 . ?
C10 H10B 0.97 . ?
C11 C12 1.517(3) . ?
C11 H11A 0.97 . ?
C11 H11B 0.97 . ?
C12 C13 1.512(3) . ?
C12 H12A 0.97 . ?
C12 H12B 0.97 . ?
C13 C14 1.493(3) . ?
C13 H13A 0.97 . ?
C13 H13B 0.97 . ?
C14 C15 1.499(3) . ?
C14 H14A 0.97 . ?
C14 H14B 0.97 . ?
C15 O15 1.208(3) . ?
C15 O16 1.307(3) . ?
O16 H16 0.82 . ?

loop_
_geom_hbond_atom_site_label_D
_geom_hbond_atom_site_label_H
_geom_hbond_atom_site_label_A
_geom_hbond_distance_DH
_geom_hbond_distance_HA
_geom_hbond_distance_DA
_geom_hbond_angle_DHA
_geom_hbond_site_symmetry_A
_geom_hbond_publ_flag
N6 H6 O15 0.86 2.22 3.028(3) 157 2_666 yes
N9 H9 N3 0.93 1.94 2.851(2) 168 2_477 yes
C11 H11B O16 0.97 2.6 3.532(3) 162 1_455 yes
O16 H16 N7 0.82 1.87 2.683(2) 171 2_666 yes

loop_
_geom_torsion_atom_site_label_1
_geom_torsion_atom_site_label_2
_geom_torsion_atom_site_label_3
_geom_torsion_atom_site_label_4
_geom_torsion
_geom_torsion_site_symmetry_1
_geom_torsion_site_symmetry_2
_geom_torsion_site_symmetry_3
_geom_torsion_site_symmetry_4
_geom_torsion_publ_flag
C6 N1 C2 N3 0.3(3) . . . . ?
N1 C2 N3 C4 0.9(3) . . . . ?
C2 N3 C4 N9 177.36(19) . . . . ?
C2 N3 C4 C5 -1.1(3) . . . . ?
N3 C4 C5 N7 178.59(19) . . . . ?
N9 C4 C5 N7 -0.2(2) . . . . ?
N3 C4 C5 C6 0.2(3) . . . . ?
N9 C4 C5 C6 -178.51(17) . . . . ?
C2 N1 C6 N6 179.84(18) . . . . ?
C2 N1 C6 C5 -1.3(3) . . . . ?
C4 C5 C6 N6 179.87(18) . . . . ?
N7 C5 C6 N6 2.0(4) . . . . ?
C4 C5 C6 N1 1.0(3) . . . . ?
N7 C5 C6 N1 -176.9(2) . . . . ?
N1 C6 N6 C10 1.6(3) . . . . ?
C5 C6 N6 C10 -177.22(19) . . . . ?
C4 C5 N7 C8 -0.2(2) . . . . ?
C6 C5 N7 C8 177.8(2) . . . . ?
C5 N7 C8 N9 0.5(2) . . . . ?
N7 C8 N9 C4 -0.6(2) . . . . ?
N3 C4 N9 C8 -178.3(2) . . . . ?
C5 C4 N9 C8 0.4(2) . . . . ?
C6 N6 C10 C11 169.22(19) . . . . ?
N6 C10 C11 C12 177.33(18) . . . . ?
C10 C11 C12 C13 176.6(2) . . . . ?
C11 C12 C13 C14 171.7(2) . . . . ?
C12 C13 C14 C15 174.7(2) . . . . ?
C13 C14 C15 O15 -30.9(3) . . . . ?
C13 C14 C15 O16 149.8(2) . . . . ?
